data_4033064
loop_
_publ_author_name
'Ivanov, Konstantin L.'
'Villemson, Elena V.'
'Latyshev, Gennadij V.'
'Bezzubov, Stanislav I.'
'Majouga, Alexander G.'
'Melnikov, Mikhail Ya'
'Budynina, Ekaterina M.'

_publ_contact_author 'Ekaterina Budynina'
_publ_section_title
;
 Regioselective Hydrogenolysis of Donor-Acceptor Cyclopropanes with
 Zn-AcOH Reductive System.
;
_journal_issue 18
_journal_name_full 'The Journal of organic chemistry'
_journal_page_first 9537
_journal_page_last 9549
_journal_paper_doi 10.1021/acs.joc.7b01549
_journal_volume 82
_journal_year 2017
_chemical_formula_moiety 'C13 H14 O5'
_chemical_formula_sum 'C13 H14 O5'
_chemical_formula_weight 250.24
_chemical_melting_point_gt 362
_chemical_melting_point_lt 363
_chemical_name_systematic
;
 Dimethyl 2-(2-hydroxyphenyl)cyclopropane-1,1-dicarboxylate
;
_space_group_crystal_system monoclinic
_space_group_IT_number 14
_space_group_name_Hall '-P 2ybc'
_space_group_name_H-M_alt 'P 1 21/c 1'
_symmetry_space_group_name_Hall '-P 2ybc'
_symmetry_space_group_name_H-M 'P 1 21/c 1'
_atom_sites_solution_hydrogens difmap
_audit_creation_method SHELXL-2014/7
_cell_angle_alpha 90
_cell_angle_beta 96.8930(10)
_cell_angle_gamma 90
_cell_formula_units_Z 4
_cell_length_a 14.4488(13)
_cell_length_b 7.0914(6)
_cell_length_c 12.1819(11)
_cell_measurement_reflns_used 3379
_cell_measurement_temperature 150(2)
_cell_measurement_theta_max 30.351
_cell_measurement_theta_min 2.840
_cell_volume 1239.16(19)
_computing_cell_refinement 'SAINT (Bruker, 2008)'
_computing_data_collection '<i>APEX2</i> (Bruker, 2008)'
_computing_data_reduction 'SAINT (Bruker, 2008)'
_computing_molecular_graphics 'SHELXTL (Sheldrick, 2008)'
_computing_publication_material 'SHELXTL (Sheldrick, 2008)'
_computing_structure_refinement 'SHELXL-2014/7 (Sheldrick, 2014)'
_computing_structure_solution 'SHELXTL (Sheldrick, 2008)'
_diffrn_ambient_temperature 150(2)
_diffrn_measured_fraction_theta_full 0.998
_diffrn_measured_fraction_theta_max 0.996
_diffrn_measurement_device_type 'Bruker SMART APEX II'
_diffrn_measurement_method \w
_diffrn_radiation_type MoK\a
_diffrn_radiation_wavelength 0.71073
_diffrn_reflns_av_R_equivalents 0.0288
_diffrn_reflns_av_unetI/netI 0.0254
_diffrn_reflns_Laue_measured_fraction_full 0.998
_diffrn_reflns_Laue_measured_fraction_max 0.996
_diffrn_reflns_limit_h_max 18
_diffrn_reflns_limit_h_min -19
_diffrn_reflns_limit_k_max 9
_diffrn_reflns_limit_k_min -9
_diffrn_reflns_limit_l_max 15
_diffrn_reflns_limit_l_min -16
_diffrn_reflns_number 11506
_diffrn_reflns_point_group_measured_fraction_full 0.998
_diffrn_reflns_point_group_measured_fraction_max 0.996
_diffrn_reflns_theta_full 25.242
_diffrn_reflns_theta_max 27.998
_diffrn_reflns_theta_min 2.840
_diffrn_source 'fine-focus sealed tube'
_exptl_absorpt_coefficient_mu 0.104
_exptl_absorpt_correction_type multi-scan
_exptl_absorpt_process_details 'SADABS (Bruker, 2008)'
_exptl_crystal_colour colorless
_exptl_crystal_density_diffrn 1.341
_exptl_crystal_description nugget
_exptl_crystal_F_000 528
_exptl_crystal_size_max 0.500
_exptl_crystal_size_mid 0.400
_exptl_crystal_size_min 0.300
_exptl_transmission_factor_max 0.97
_exptl_transmission_factor_min 0.95
_refine_diff_density_max 0.282
_refine_diff_density_min -0.177
_refine_diff_density_rms 0.039
_refine_ls_extinction_method none
_refine_ls_goodness_of_fit_ref 1.039
_refine_ls_hydrogen_treatment refall
_refine_ls_matrix_type full
_refine_ls_number_parameters 219
_refine_ls_number_reflns 2981
_refine_ls_number_restraints 0
_refine_ls_restrained_S_all 1.039
_refine_ls_R_factor_all 0.0456
_refine_ls_R_factor_gt 0.0365
_refine_ls_shift/su_max 0.001
_refine_ls_shift/su_mean 0.000
_refine_ls_structure_factor_coef Fsqd
_refine_ls_weighting_details 'w=1/[\s^2^(Fo^2^)+(0.0439P)^2^+0.3206P] where P=(Fo^2^+2Fc^2^)/3'
_refine_ls_weighting_scheme calc
_refine_ls_wR_factor_gt 0.0890
_refine_ls_wR_factor_ref 0.0951
_reflns_Friedel_coverage 0.000
_reflns_number_gt 2477
_reflns_number_total 2981
_reflns_threshold_expression 'I > 2\s(I)'
_cod_data_source_file jo7b01549_si_002.cif
_cod_data_source_block az5154
_cod_database_code 4033064
_shelx_shelxl_version_number 2014/7
_shelx_space_group_comment
;
The symmetry employed for this shelxl refinement is uniquely defined
by the following loop, which should always be used as a source of
symmetry information in preference to the above space-group names.
They are only intended as comments.
;
_shelx_estimated_absorpt_t_min 0.950
_shelx_estimated_absorpt_t_max 0.970

loop_
_space_group_symop_operation_xyz
'x, y, z'
'-x, y+1/2, -z+1/2'
'-x, -y, -z'
'x, -y-1/2, z-1/2'

loop_
_atom_site_label
_atom_site_type_symbol
_atom_site_fract_x
_atom_site_fract_y
_atom_site_fract_z
_atom_site_U_iso_or_equiv
_atom_site_adp_type
_atom_site_occupancy
_atom_site_site_symmetry_order
_atom_site_calc_flag
C1 C 0.70543(8) 1.05356(15) 0.27628(9) 0.0209(2) Uani 1 1 d
C2 C 0.78828(8) 1.13654(17) 0.34925(10) 0.0247(3) Uani 1 1 d
C3 C 0.79215(8) 0.93419(16) 0.31703(9) 0.0220(2) Uani 1 1 d
C4 C 0.85244(8) 0.86466(16) 0.23448(9) 0.0209(2) Uani 1 1 d
C5 C 0.83411(8) 0.68613(16) 0.18738(9) 0.0221(2) Uani 1 1 d
C6 C 0.88576(9) 0.61888(17) 0.10656(10) 0.0263(3) Uani 1 1 d
C7 C 0.95688(9) 0.72752(19) 0.07328(10) 0.0288(3) Uani 1 1 d
C8 C 0.97826(9) 0.90157(18) 0.12134(11) 0.0283(3) Uani 1 1 d
C9 C 0.92552(9) 0.96977(17) 0.20099(10) 0.0250(3) Uani 1 1 d
C10 C 0.69442(8) 1.10476(15) 0.15621(9) 0.0199(2) Uani 1 1 d
C11 C 0.62897(13) 1.0138(2) -0.02241(11) 0.0377(3) Uani 1 1 d
C12 C 0.62034(8) 1.01748(16) 0.33084(10) 0.0237(2) Uani 1 1 d
C13 C 0.45825(10) 1.0683(2) 0.32308(14) 0.0372(3) Uani 1 1 d
O1 O 0.76417(6) 0.58416(13) 0.22465(8) 0.0304(2) Uani 1 1 d
O2 O 0.72976(6) 1.24021(11) 0.11732(7) 0.0281(2) Uani 1 1 d
O3 O 0.64345(6) 0.97852(12) 0.09570(7) 0.0277(2) Uani 1 1 d
O4 O 0.62077(7) 0.93625(14) 0.41779(8) 0.0374(2) Uani 1 1 d
O5 O 0.54455(6) 1.09424(13) 0.27513(7) 0.0301(2) Uani 1 1 d
H3 H 0.7799(9) 0.846(2) 0.3719(11) 0.026(3) Uiso 1 1 d
H4 H 0.8254(10) 1.227(2) 0.3144(11) 0.024(3) Uiso 1 1 d
H2 H 0.7787(10) 1.164(2) 0.4234(12) 0.030(4) Uiso 1 1 d
H9 H 0.9413(9) 1.092(2) 0.2340(11) 0.025(3) Uiso 1 1 d
H6 H 0.8722(10) 0.494(2) 0.0744(12) 0.030(4) Uiso 1 1 d
H7 H 0.9917(11) 0.680(2) 0.0163(13) 0.043(4) Uiso 1 1 d
H8 H 1.0304(11) 0.976(2) 0.1008(13) 0.039(4) Uiso 1 1 d
H12 H 0.6025(12) 1.140(3) -0.0348(14) 0.051(5) Uiso 1 1 d
H15 H 0.4649(12) 1.121(3) 0.3954(16) 0.057(5) Uiso 1 1 d
H11 H 0.5838(12) 0.916(3) -0.0538(15) 0.052(5) Uiso 1 1 d
H14 H 0.4110(13) 1.136(3) 0.2761(14) 0.051(5) Uiso 1 1 d
H13 H 0.4463(12) 0.940(3) 0.3267(15) 0.050(5) Uiso 1 1 d
H10 H 0.6886(13) 1.006(2) -0.0515(14) 0.045(5) Uiso 1 1 d
H1 H 0.7590(13) 0.479(3) 0.1888(16) 0.055(5) Uiso 1 1 d

loop_
_atom_site_aniso_label
_atom_site_aniso_U_11
_atom_site_aniso_U_22
_atom_site_aniso_U_33
_atom_site_aniso_U_23
_atom_site_aniso_U_13
_atom_site_aniso_U_12
C1 0.0239(6) 0.0187(5) 0.0207(5) -0.0007(4) 0.0048(4) 0.0004(4)
C2 0.0280(6) 0.0234(6) 0.0224(6) -0.0050(4) 0.0024(5) 0.0005(5)
C3 0.0258(6) 0.0207(5) 0.0196(5) -0.0010(4) 0.0025(4) 0.0015(4)
C4 0.0218(6) 0.0202(5) 0.0200(5) -0.0001(4) 0.0000(4) 0.0029(4)
C5 0.0203(6) 0.0213(5) 0.0241(5) -0.0001(4) 0.0005(4) 0.0008(4)
C6 0.0275(6) 0.0238(6) 0.0271(6) -0.0058(5) 0.0015(5) 0.0026(5)
C7 0.0277(6) 0.0341(7) 0.0256(6) -0.0015(5) 0.0071(5) 0.0057(5)
C8 0.0253(6) 0.0313(6) 0.0291(6) 0.0037(5) 0.0063(5) -0.0022(5)
C9 0.0268(6) 0.0218(6) 0.0260(6) -0.0010(4) 0.0014(5) -0.0016(5)
C10 0.0211(5) 0.0166(5) 0.0225(5) -0.0010(4) 0.0051(4) 0.0018(4)
C11 0.0561(10) 0.0342(8) 0.0212(6) 0.0002(5) -0.0015(6) -0.0109(7)
C12 0.0297(6) 0.0175(5) 0.0252(6) -0.0023(4) 0.0084(5) 0.0006(4)
C13 0.0280(7) 0.0369(8) 0.0499(9) -0.0020(7) 0.0176(6) -0.0001(6)
O1 0.0300(5) 0.0228(4) 0.0402(5) -0.0070(4) 0.0112(4) -0.0060(4)
O2 0.0378(5) 0.0215(4) 0.0255(4) 0.0011(3) 0.0063(4) -0.0074(4)
O3 0.0380(5) 0.0233(4) 0.0212(4) -0.0007(3) 0.0016(4) -0.0083(4)
O4 0.0417(6) 0.0423(6) 0.0308(5) 0.0107(4) 0.0157(4) 0.0054(4)
O5 0.0244(5) 0.0326(5) 0.0350(5) 0.0046(4) 0.0103(4) 0.0031(4)

loop_
_atom_type_symbol
_atom_type_description
_atom_type_scat_dispersion_real
_atom_type_scat_dispersion_imag
_atom_type_scat_source
C C 0.0033 0.0016 'International Tables Vol C Tables 4.2.6.8 and 6.1.1.4'
H H 0.0000 0.0000 'International Tables Vol C Tables 4.2.6.8 and 6.1.1.4'
O O 0.0106 0.0060 'International Tables Vol C Tables 4.2.6.8 and 6.1.1.4'

loop_
_geom_angle_atom_site_label_1
_geom_angle_atom_site_label_2
_geom_angle_atom_site_label_3
_geom_angle
C12 C1 C10 118.78(10)
C12 C1 C2 116.10(10)
C10 C1 C2 117.46(10)
C12 C1 C3 116.38(9)
C10 C1 C3 115.73(9)
C2 C1 C3 58.19(7)
C3 C2 C1 61.67(8)
C3 C2 H4 118.8(8)
C1 C2 H4 116.0(8)
C3 C2 H2 117.6(9)
C1 C2 H2 116.2(9)
H4 C2 H2 115.7(12)
C2 C3 C4 122.64(11)
C2 C3 C1 60.14(7)
C4 C3 C1 118.80(9)
C2 C3 H3 115.6(8)
C4 C3 H3 115.7(8)
C1 C3 H3 112.0(8)
C9 C4 C5 118.43(11)
C9 C4 C3 123.05(10)
C5 C4 C3 118.52(10)
O1 C5 C6 122.44(11)
O1 C5 C4 116.98(10)
C6 C5 C4 120.58(11)
C7 C6 C5 119.84(11)
C7 C6 H6 120.4(8)
C5 C6 H6 119.7(8)
C6 C7 C8 120.54(12)
C6 C7 H7 119.1(10)
C8 C7 H7 120.4(10)
C7 C8 C9 119.46(12)
C7 C8 H8 120.8(9)
C9 C8 H8 119.8(9)
C8 C9 C4 121.09(11)
C8 C9 H9 118.6(8)
C4 C9 H9 120.3(8)
O2 C10 O3 123.40(10)
O2 C10 C1 125.06(10)
O3 C10 C1 111.50(9)
O3 C11 H12 108.5(10)
O3 C11 H11 105.6(10)
H12 C11 H11 110.8(14)
O3 C11 H10 108.9(10)
H12 C11 H10 109.9(14)
H11 C11 H10 113.0(14)
O4 C12 O5 124.04(11)
O4 C12 C1 123.87(11)
O5 C12 C1 112.00(10)
O5 C13 H15 109.1(11)
O5 C13 H14 106.2(10)
H15 C13 H14 109.8(15)
O5 C13 H13 108.4(11)
H15 C13 H13 109.9(16)
H14 C13 H13 113.2(15)
C5 O1 H1 108.3(12)
C10 O3 C11 116.08(10)
C12 O5 C13 115.88(10)

loop_
_geom_bond_atom_site_label_1
_geom_bond_atom_site_label_2
_geom_bond_distance
C1 C12 1.4882(16)
C1 C10 1.4969(15)
C1 C2 1.5212(16)
C1 C3 1.5439(16)
C2 C3 1.4905(16)
C2 H4 0.964(14)
C2 H2 0.950(14)
C3 C4 1.4911(16)
C3 H3 0.945(14)
C4 C9 1.3929(17)
C4 C5 1.4020(16)
C5 O1 1.3639(14)
C5 C6 1.3893(16)
C6 C7 1.3834(18)
C6 H6 0.980(15)
C7 C8 1.3850(18)
C7 H7 0.965(16)
C8 C9 1.3905(18)
C8 H8 0.974(16)
C9 H9 0.969(14)
C10 O2 1.2107(13)
C10 O3 1.3255(13)
C11 O3 1.4506(15)
C11 H12 0.979(19)
C11 H11 0.999(18)
C11 H10 0.972(18)
C12 O4 1.2051(15)
C12 O5 1.3333(15)
C13 O5 1.4506(16)
C13 H15 0.95(2)
C13 H14 0.964(18)
C13 H13 0.931(19)
O1 H1 0.87(2)

loop_
_geom_hbond_atom_site_label_D
_geom_hbond_atom_site_label_H
_geom_hbond_atom_site_label_A
_geom_hbond_distance_DH
_geom_hbond_distance_HA
_geom_hbond_distance_DA
_geom_hbond_angle_DHA
_geom_hbond_site_symmetry_A
O1 H1 O2 0.87(2) 1.92(2) 2.7838(12) 171.5(18) 1_545
